data_4105944
loop_
_publ_author_name
'Henning Arp'
'Judith Baumgartner'
'Christoph Marschner'
'Thomas M\"uller'

_publ_section_title
;
 A Cyclic Disilylated Stannylene: Synthesis, Dimerization, and Adduct
 Formation
;
_journal_name_full 'Journal of the American Chemical Society'
_journal_page_first 5632
_journal_page_last 5635
_journal_paper_doi 10.1021/ja1100883
_journal_volume 133
_journal_year 2011
_chemical_formula_sum 'C48 H106 K N O6 Si10 Sn'
_chemical_formula_weight 1232.03
_chemical_name_systematic
; 
 ? 
;
_space_group_IT_number 14
_symmetry_cell_setting monoclinic
_symmetry_space_group_name_Hall '-P 2ybc'
_symmetry_space_group_name_H-M 'P 1 21/c 1'
_atom_sites_solution_hydrogens geom
_atom_sites_solution_primary direct
_atom_sites_solution_secondary difmap
_audit_creation_method SHELXL-97
_cell_angle_alpha 90.00
_cell_angle_beta 94.39(3)
_cell_angle_gamma 90.00
_cell_formula_units_Z 4
_cell_length_a 12.615(3)
_cell_length_b 25.832(5)
_cell_length_c 24.001(5)
_cell_measurement_reflns_used 2388
_cell_measurement_temperature 100(2)
_cell_measurement_theta_max 39.568
_cell_measurement_theta_min 4.496
_cell_volume 7798(3)
_computing_cell_refinement 'Bruker XSCANS'
_computing_data_collection 'Bruker XSCANS'
_computing_data_reduction 'Bruker SHELXTL'
_computing_molecular_graphics 'Bruker SHELXTL'
_computing_publication_material 'Bruker SHELXTL'
_computing_structure_refinement 'SHELXL-97 (Sheldrick, 1997)'
_computing_structure_solution 'SHELXS-97 (Sheldrick, 1990)'
_diffrn_ambient_temperature 100(2)
_diffrn_measured_fraction_theta_full 0.999
_diffrn_measured_fraction_theta_max 0.999
_diffrn_measurement_device_type 'SMART APEX'
_diffrn_measurement_method '\w scans'
_diffrn_radiation_monochromator graphite
_diffrn_radiation_source 'fine-focus sealed tube'
_diffrn_radiation_type MoK\a
_diffrn_radiation_wavelength 0.71073
_diffrn_reflns_av_R_equivalents 0.2069
_diffrn_reflns_av_sigmaI/netI 0.2110
_diffrn_reflns_limit_h_max 15
_diffrn_reflns_limit_h_min -14
_diffrn_reflns_limit_k_max 30
_diffrn_reflns_limit_k_min -29
_diffrn_reflns_limit_l_max 28
_diffrn_reflns_limit_l_min -28
_diffrn_reflns_number 55219
_diffrn_reflns_theta_full 25.00
_diffrn_reflns_theta_max 25.00
_diffrn_reflns_theta_min 1.58
_exptl_absorpt_coefficient_mu 0.569
_exptl_absorpt_correction_T_max 0.9045
_exptl_absorpt_correction_T_min 0.8389
_exptl_absorpt_correction_type multi-scan
_exptl_absorpt_process_details SADABS
_exptl_crystal_colour yellow
_exptl_crystal_density_diffrn 1.049
_exptl_crystal_description blocks
_exptl_crystal_F_000 2632
_exptl_crystal_size_max 0.32
_exptl_crystal_size_mid 0.22
_exptl_crystal_size_min 0.18
_refine_diff_density_max 2.040
_refine_diff_density_min -3.180
_refine_diff_density_rms 0.208
_refine_ls_extinction_method none
_refine_ls_goodness_of_fit_ref 1.065
_refine_ls_hydrogen_treatment constr
_refine_ls_matrix_type full
_refine_ls_number_parameters 508
_refine_ls_number_reflns 13706
_refine_ls_number_restraints 0
_refine_ls_restrained_S_all 1.065
_refine_ls_R_factor_all 0.2316
_refine_ls_R_factor_gt 0.1566
_refine_ls_shift/su_max 0.002
_refine_ls_shift/su_mean 0.000
_refine_ls_structure_factor_coef Fsqd
_refine_ls_weighting_details 'calc w=1/[\s^2^(Fo^2^)+(0.1634P)^2^+121.3065P] where P=(Fo^2^+2Fc^2^)/3'
_refine_ls_weighting_scheme calc
_refine_ls_wR_factor_gt 0.3458
_refine_ls_wR_factor_ref 0.3889
_reflns_number_gt 8033
_reflns_number_total 13706
_reflns_threshold_expression >2sigma(I)
_cod_data_source_file ja1100883_si_001_2.cif
_cod_data_source_block 9_734j
_cod_database_code 4105944

loop_
_symmetry_equiv_pos_as_xyz
'x, y, z'
'-x, y+1/2, -z+1/2'
'-x, -y, -z'
'x, -y-1/2, z-1/2'

loop_
_atom_site_label
_atom_site_type_symbol
_atom_site_fract_x
_atom_site_fract_y
_atom_site_fract_z
_atom_site_U_iso_or_equiv
_atom_site_adp_type
_atom_site_occupancy
_atom_site_symmetry_multiplicity
_atom_site_calc_flag
_atom_site_refinement_flags
Sn1 Sn 0.40862(7) 0.26422(4) 0.48877(4) 0.0183(3) Uani 1 1 d .
Si1 Si 0.5521(4) 0.31914(17) 0.43582(18) 0.0294(10) Uani 1 1 d .
Si2 Si 0.7170(4) 0.3003(2) 0.4802(2) 0.0491(14) Uani 1 1 d .
Si3 Si 0.7198(4) 0.2134(2) 0.4999(2) 0.0368(11) Uani 1 1 d .
Si4 Si 0.5463(4) 0.18822(18) 0.52218(18) 0.0319(11) Uani 1 1 d .
Si5 Si 0.5773(5) 0.3279(2) 0.3407(2) 0.0546(16) Uani 1 1 d .
Si6 Si 0.5142(5) 0.4040(2) 0.4644(2) 0.0548(16) Uani 1 1 d .
Si7 Si 0.5317(4) 0.0996(2) 0.5122(2) 0.0476(14) Uani 1 1 d .
Si8 Si 0.5413(5) 0.2004(2) 0.6200(2) 0.0521(15) Uani 1 1 d .
Si9 Si 0.3103(4) 0.1936(2) 0.3731(2) 0.0531(16) Uani 1 1 d .
Si10 Si 0.1670(4) 0.2472(3) 0.4492(4) 0.115(4) Uani 1 1 d .
N1 N 0.2915(11) 0.2351(6) 0.4276(6) 0.047(4) Uani 1 1 d .
K1 K 0.0944(2) 0.09942(13) 0.23486(15) 0.0323(9) Uani 1 1 d .
O1 O 0.2999(9) 0.0731(6) 0.2145(6) 0.060(4) Uani 1 1 d .
O2 O 0.1960(11) 0.1564(6) 0.1565(5) 0.061(4) Uani 1 1 d .
O3 O 0.0118(11) 0.1963(5) 0.1978(6) 0.062(4) Uani 1 1 d .
O4 O -0.1061(9) 0.1339(6) 0.2631(6) 0.062(4) Uani 1 1 d .
O5 O 0.0004(13) 0.0512(6) 0.3224(5) 0.069(5) Uani 1 1 d .
O6 O 0.1821(14) 0.0094(5) 0.2821(6) 0.075(5) Uani 1 1 d .
C1 C 0.8301(16) 0.3216(9) 0.4368(14) 0.102(11) Uani 1 1 d .
H1A H 0.8194 0.3578 0.4255 0.153 Uiso 1 1 calc R
H1B H 0.8309 0.2998 0.4035 0.153 Uiso 1 1 calc R
H1C H 0.8981 0.3183 0.4592 0.153 Uiso 1 1 calc R
C2 C 0.744(2) 0.3388(10) 0.5498(10) 0.080(2) Uani 1 1 d .
H2A H 0.8069 0.3244 0.5710 0.120 Uiso 1 1 calc R
H2B H 0.6825 0.3361 0.5720 0.120 Uiso 1 1 calc R
H2C H 0.7572 0.3753 0.5413 0.120 Uiso 1 1 calc R
C3 C 0.7550(19) 0.1782(10) 0.4328(10) 0.080(2) Uani 1 1 d .
H3A H 0.8153 0.1956 0.4175 0.120 Uiso 1 1 calc R
H3B H 0.6935 0.1790 0.4053 0.120 Uiso 1 1 calc R
H3C H 0.7739 0.1422 0.4417 0.120 Uiso 1 1 calc R
C4 C 0.8264(19) 0.1939(10) 0.5575(10) 0.080(2) Uani 1 1 d .
H4A H 0.8108 0.1592 0.5712 0.120 Uiso 1 1 calc R
H4B H 0.8264 0.2187 0.5884 0.120 Uiso 1 1 calc R
H4C H 0.8963 0.1939 0.5424 0.120 Uiso 1 1 calc R
C5 C 0.4422(16) 0.3310(9) 0.2990(7) 0.062(6) Uani 1 1 d .
H5A H 0.4241 0.3672 0.2905 0.093 Uiso 1 1 calc R
H5B H 0.3878 0.3158 0.3211 0.093 Uiso 1 1 calc R
H5C H 0.4454 0.3116 0.2641 0.093 Uiso 1 1 calc R
C6 C 0.6549(19) 0.2731(10) 0.3103(10) 0.080(2) Uani 1 1 d .
H6A H 0.7235 0.2862 0.2998 0.120 Uiso 1 1 calc R
H6B H 0.6145 0.2593 0.2771 0.120 Uiso 1 1 calc R
H6C H 0.6667 0.2456 0.3382 0.120 Uiso 1 1 calc R
C7 C 0.655(3) 0.3884(7) 0.3240(10) 0.109(12) Uani 1 1 d .
H7A H 0.7256 0.3870 0.3436 0.164 Uiso 1 1 calc R
H7B H 0.6169 0.4190 0.3362 0.164 Uiso 1 1 calc R
H7C H 0.6610 0.3903 0.2836 0.164 Uiso 1 1 calc R
C8 C 0.391(3) 0.4288(10) 0.4225(11) 0.116(13) Uani 1 1 d .
H8A H 0.3795 0.4653 0.4316 0.173 Uiso 1 1 calc R
H8B H 0.3289 0.4085 0.4319 0.173 Uiso 1 1 calc R
H8C H 0.4000 0.4254 0.3825 0.173 Uiso 1 1 calc R
C9 C 0.4788(19) 0.4066(9) 0.5388(8) 0.070(7) Uani 1 1 d .
H9A H 0.5361 0.3910 0.5630 0.106 Uiso 1 1 calc R
H9B H 0.4127 0.3874 0.5424 0.106 Uiso 1 1 calc R
H9C H 0.4691 0.4427 0.5497 0.106 Uiso 1 1 calc R
C10 C 0.6320(19) 0.4480(10) 0.4594(10) 0.080(2) Uani 1 1 d .
H10A H 0.6273 0.4769 0.4856 0.120 Uiso 1 1 calc R
H10B H 0.6323 0.4615 0.4213 0.120 Uiso 1 1 calc R
H10C H 0.6976 0.4286 0.4688 0.120 Uiso 1 1 calc R
C11 C 0.541(2) 0.0770(8) 0.4421(11) 0.089(9) Uani 1 1 d .
H11A H 0.6145 0.0791 0.4324 0.134 Uiso 1 1 calc R
H11B H 0.4957 0.0986 0.4163 0.134 Uiso 1 1 calc R
H11C H 0.5162 0.0410 0.4392 0.134 Uiso 1 1 calc R
C12 C 0.3992(17) 0.0801(8) 0.5373(9) 0.063(6) Uani 1 1 d .
H12A H 0.3435 0.1031 0.5209 0.094 Uiso 1 1 calc R
H12B H 0.4023 0.0826 0.5781 0.094 Uiso 1 1 calc R
H12C H 0.3830 0.0443 0.5259 0.094 Uiso 1 1 calc R
C13 C 0.6336(19) 0.0622(10) 0.5543(10) 0.080(2) Uani 1 1 d .
H13A H 0.6449 0.0289 0.5360 0.120 Uiso 1 1 calc R
H13B H 0.6097 0.0561 0.5916 0.120 Uiso 1 1 calc R
H13C H 0.7004 0.0817 0.5575 0.120 Uiso 1 1 calc R
C14 C 0.3979(18) 0.1903(9) 0.6372(8) 0.067(6) Uani 1 1 d .
H14A H 0.3754 0.1551 0.6269 0.100 Uiso 1 1 calc R
H14B H 0.3519 0.2153 0.6162 0.100 Uiso 1 1 calc R
H14C H 0.3925 0.1955 0.6773 0.100 Uiso 1 1 calc R
C15 C 0.6312(19) 0.1533(10) 0.6620(10) 0.080(2) Uani 1 1 d .
H15A H 0.6517 0.1682 0.6988 0.120 Uiso 1 1 calc R
H15B H 0.6951 0.1467 0.6423 0.120 Uiso 1 1 calc R
H15C H 0.5933 0.1206 0.6666 0.120 Uiso 1 1 calc R
C16 C 0.5802(19) 0.2697(7) 0.6439(8) 0.065(6) Uani 1 1 d .
H16A H 0.6008 0.2697 0.6841 0.097 Uiso 1 1 calc R
H16B H 0.5194 0.2929 0.6361 0.097 Uiso 1 1 calc R
H16C H 0.6400 0.2817 0.6236 0.097 Uiso 1 1 calc R
C17 C 0.4552(12) 0.1876(7) 0.3607(6) 0.035(4) Uani 1 1 d .
H17A H 0.4790 0.2192 0.3428 0.052 Uiso 1 1 calc R
H17B H 0.4655 0.1578 0.3363 0.052 Uiso 1 1 calc R
H17C H 0.4968 0.1825 0.3965 0.052 Uiso 1 1 calc R
C18 C 0.240(2) 0.2119(12) 0.3040(9) 0.108(11) Uani 1 1 d .
H18A H 0.1659 0.2000 0.3027 0.162 Uiso 1 1 calc R
H18B H 0.2756 0.1955 0.2737 0.162 Uiso 1 1 calc R
H18C H 0.2414 0.2496 0.2995 0.162 Uiso 1 1 calc R
C19 C 0.2619(17) 0.1250(9) 0.3856(11) 0.080(8) Uani 1 1 d .
H19A H 0.3093 0.1084 0.4146 0.119 Uiso 1 1 calc R
H19B H 0.2620 0.1051 0.3509 0.119 Uiso 1 1 calc R
H19C H 0.1896 0.1262 0.3979 0.119 Uiso 1 1 calc R
C20 C 0.0572(17) 0.2266(15) 0.3937(14) 0.140(15) Uani 1 1 d .
H20A H 0.0530 0.2516 0.3629 0.210 Uiso 1 1 calc R
H20B H -0.0111 0.2253 0.4105 0.210 Uiso 1 1 calc R
H20C H 0.0737 0.1922 0.3793 0.210 Uiso 1 1 calc R
C21 C 0.1481(19) 0.3136(9) 0.4702(10) 0.080(2) Uani 1 1 d .
H21A H 0.2033 0.3231 0.4994 0.120 Uiso 1 1 calc R
H21B H 0.0780 0.3173 0.4848 0.120 Uiso 1 1 calc R
H21C H 0.1527 0.3365 0.4379 0.120 Uiso 1 1 calc R
C22 C 0.155(2) 0.1947(10) 0.5214(10) 0.080(2) Uani 1 1 d .
H22A H 0.1369 0.1598 0.5079 0.120 Uiso 1 1 calc R
H22B H 0.1003 0.2073 0.5446 0.120 Uiso 1 1 calc R
H22C H 0.2239 0.1937 0.5436 0.120 Uiso 1 1 calc R
C23 C 0.3255(18) 0.0949(10) 0.1611(11) 0.080(3) Uani 1 1 d .
H23A H 0.4016 0.0884 0.1561 0.096 Uiso 1 1 calc R
H23B H 0.2831 0.0768 0.1306 0.096 Uiso 1 1 calc R
C24 C 0.3057(17) 0.1484(10) 0.1566(11) 0.080(3) Uani 1 1 d .
H24A H 0.3430 0.1669 0.1885 0.096 Uiso 1 1 calc R
H24B H 0.3319 0.1620 0.1216 0.096 Uiso 1 1 calc R
C25 C 0.168(2) 0.2089(11) 0.1508(11) 0.080(2) Uani 1 1 d .
H25A H 0.1907 0.2222 0.1150 0.096 Uiso 1 1 calc R
H25B H 0.2051 0.2290 0.1815 0.096 Uiso 1 1 calc R
C26 C 0.050(3) 0.2164(10) 0.1523(13) 0.145(17) Uani 1 1 d .
H26A H 0.0342 0.2540 0.1507 0.173 Uiso 1 1 calc R
H26B H 0.0137 0.2002 0.1187 0.173 Uiso 1 1 calc R
C27 C -0.1004(17) 0.2001(10) 0.2020(11) 0.080(3) Uani 1 1 d .
H27A H -0.1231 0.2362 0.1938 0.096 Uiso 1 1 calc R
H27B H -0.1371 0.1775 0.1734 0.096 Uiso 1 1 calc R
C28 C -0.1322(18) 0.1863(10) 0.2544(11) 0.080(3) Uani 1 1 d .
H28A H -0.2098 0.1914 0.2556 0.096 Uiso 1 1 calc R
H28B H -0.0951 0.2079 0.2838 0.096 Uiso 1 1 calc R
C29 C -0.135(2) 0.1189(11) 0.3151(11) 0.080(2) Uani 1 1 d .
H29A H -0.2113 0.1267 0.3183 0.096 Uiso 1 1 calc R
H29B H -0.0930 0.1384 0.3446 0.096 Uiso 1 1 calc R
C30 C -0.1176(15) 0.0661(12) 0.3223(9) 0.085(9) Uani 1 1 d .
H30A H -0.1583 0.0471 0.2919 0.102 Uiso 1 1 calc R
H30B H -0.1446 0.0552 0.3582 0.102 Uiso 1 1 calc R
C31 C 0.029(2) -0.0021(11) 0.3313(10) 0.087(9) Uani 1 1 d .
H31A H 0.0027 -0.0143 0.3669 0.105 Uiso 1 1 calc R
H31B H -0.0049 -0.0235 0.3006 0.105 Uiso 1 1 calc R
C32 C 0.1411(17) -0.0068(10) 0.3330(11) 0.080(3) Uani 1 1 d .
H32A H 0.1612 -0.0433 0.3404 0.096 Uiso 1 1 calc R
H32B H 0.1735 0.0145 0.3641 0.096 Uiso 1 1 calc R
C33 C 0.2943(17) 0.0040(10) 0.2740(11) 0.080(3) Uani 1 1 d .
H33A H 0.3358 0.0240 0.3034 0.096 Uiso 1 1 calc R
H33B H 0.3145 -0.0329 0.2788 0.096 Uiso 1 1 calc R
C34 C 0.3224(18) 0.0210(10) 0.2210(11) 0.080(3) Uani 1 1 d .
H34A H 0.3992 0.0150 0.2177 0.096 Uiso 1 1 calc R
H34B H 0.2821 0.0010 0.1912 0.096 Uiso 1 1 calc R
C35 C 0.0665(16) 0.0370(9) 0.0670(9) 0.062(6) Uani 1 1 d .
C36 C 0.0889(19) -0.0079(9) 0.1027(11) 0.073(7) Uani 1 1 d .
H36 H 0.1454 -0.0305 0.0951 0.087 Uiso 1 1 calc R
C37 C 0.030(2) -0.0179(10) 0.1465(10) 0.076(7) Uani 1 1 d .
H37 H 0.0472 -0.0470 0.1697 0.092 Uiso 1 1 calc R
C38 C -0.0590(16) 0.0156(10) 0.1583(8) 0.061(6) Uani 1 1 d .
H38 H -0.1026 0.0079 0.1878 0.074 Uiso 1 1 calc R
C39 C -0.0768(17) 0.0578(9) 0.1257(11) 0.065(7) Uani 1 1 d .
H39 H -0.1317 0.0810 0.1342 0.078 Uiso 1 1 calc R
C40 C -0.0193(19) 0.0684(10) 0.0810(12) 0.083(8) Uani 1 1 d .
H40 H -0.0377 0.0979 0.0587 0.099 Uiso 1 1 calc R
C41 C 0.1344(16) 0.0483(11) 0.0183(10) 0.088(9) Uani 1 1 d .
H41A H 0.0932 0.0690 -0.0099 0.131 Uiso 1 1 calc R
H41B H 0.1554 0.0156 0.0016 0.131 Uiso 1 1 calc R
H41C H 0.1981 0.0675 0.0320 0.131 Uiso 1 1 calc R
C42 C 0.6154(11) 0.0136(5) 0.2704(5) 0.080(8) Uani 1 1 d G
C43 C 0.5901(10) 0.0645(6) 0.2826(5) 0.063(6) Uani 1 1 d G
H43 H 0.5660 0.0730 0.3180 0.075 Uiso 1 1 calc R
C44 C 0.6001(10) 0.1031(4) 0.2430(6) 0.069(4) Uani 1 1 d G
H44 H 0.5828 0.1379 0.2513 0.082 Uiso 1 1 calc R
C45 C 0.6353(9) 0.0907(5) 0.1911(5) 0.069(4) Uani 1 1 d G
H45 H 0.6421 0.1170 0.1640 0.082 Uiso 1 1 calc R
C46 C 0.6605(9) 0.0397(6) 0.1789(4) 0.069(4) Uani 1 1 d G
H46 H 0.6846 0.0313 0.1435 0.082 Uiso 1 1 calc R
C47 C 0.6506(10) 0.0012(5) 0.2186(6) 0.062(7) Uani 1 1 d G
H47 H 0.6678 -0.0336 0.2103 0.075 Uiso 1 1 calc R
C48 C 0.606(3) -0.0257(13) 0.3132(11) 0.116(11) Uani 1 1 d .
H48A H 0.6626 -0.0212 0.3429 0.174 Uiso 1 1 calc R
H48B H 0.6111 -0.0602 0.2965 0.174 Uiso 1 1 calc R
H48C H 0.5365 -0.0223 0.3289 0.174 Uiso 1 1 calc R

loop_
_atom_site_aniso_label
_atom_site_aniso_U_11
_atom_site_aniso_U_22
_atom_site_aniso_U_33
_atom_site_aniso_U_23
_atom_site_aniso_U_13
_atom_site_aniso_U_12
Sn1 0.0137(5) 0.0235(5) 0.0174(5) -0.0054(5) -0.0008(3) 0.0013(5)
Si1 0.034(2) 0.024(2) 0.031(2) -0.0053(19) 0.0074(19) -0.0034(19)
Si2 0.035(3) 0.075(4) 0.037(3) -0.010(3) 0.001(2) -0.007(3)
Si3 0.028(2) 0.046(3) 0.036(3) -0.001(2) -0.002(2) 0.003(2)
Si4 0.039(3) 0.034(3) 0.023(2) -0.0006(19) 0.0048(19) 0.012(2)
Si5 0.103(5) 0.031(3) 0.034(3) 0.006(2) 0.032(3) 0.015(3)
Si6 0.090(4) 0.031(3) 0.050(3) -0.010(2) 0.050(3) -0.008(3)
Si7 0.055(3) 0.033(3) 0.053(3) 0.008(2) -0.008(3) 0.005(2)
Si8 0.077(4) 0.052(4) 0.026(3) -0.005(2) -0.008(3) 0.015(3)
Si9 0.027(3) 0.072(4) 0.056(3) -0.035(3) -0.025(2) 0.015(2)
Si10 0.022(3) 0.115(7) 0.205(9) -0.130(7) -0.004(4) 0.003(3)
N1 0.034(8) 0.059(10) 0.047(9) -0.041(8) 0.000(7) -0.009(8)
K1 0.0145(16) 0.033(2) 0.051(2) 0.0168(17) 0.0118(15) 0.0053(14)
O1 0.032(7) 0.091(11) 0.052(8) -0.011(8) -0.014(6) 0.019(7)
O2 0.066(9) 0.100(12) 0.016(6) 0.001(7) -0.014(6) -0.028(8)
O3 0.077(10) 0.028(7) 0.073(10) -0.003(7) -0.047(8) 0.001(7)
O4 0.015(6) 0.095(12) 0.075(10) -0.051(9) 0.000(6) 0.005(6)
O5 0.097(12) 0.076(11) 0.034(7) -0.004(7) 0.014(7) -0.055(9)
O6 0.121(14) 0.042(9) 0.056(9) 0.012(7) -0.029(9) -0.013(9)
C1 0.025(11) 0.053(15) 0.23(4) 0.006(18) 0.042(16) -0.012(10)
C2 0.083(5) 0.084(6) 0.072(5) -0.028(4) -0.005(4) -0.002(4)
C3 0.083(5) 0.084(6) 0.072(5) -0.028(4) -0.005(4) -0.002(4)
C4 0.083(5) 0.084(6) 0.072(5) -0.028(4) -0.005(4) -0.002(4)
C5 0.079(15) 0.095(17) 0.012(8) 0.013(9) 0.011(9) 0.035(13)
C6 0.083(5) 0.084(6) 0.072(5) -0.028(4) -0.005(4) -0.002(4)
C7 0.24(4) 0.016(11) 0.078(18) 0.018(11) 0.07(2) 0.018(16)
C8 0.20(3) 0.071(18) 0.086(19) 0.044(15) 0.08(2) 0.08(2)
C9 0.099(18) 0.066(15) 0.052(13) -0.011(11) 0.041(13) -0.015(13)
C10 0.083(5) 0.084(6) 0.072(5) -0.028(4) -0.005(4) -0.002(4)
C11 0.11(2) 0.047(14) 0.12(2) 0.059(14) 0.075(17) 0.012(13)
C12 0.075(15) 0.054(13) 0.065(14) -0.025(11) 0.041(12) -0.005(11)
C13 0.083(5) 0.084(6) 0.072(5) -0.028(4) -0.005(4) -0.002(4)
C14 0.098(18) 0.075(16) 0.033(11) -0.013(10) 0.040(11) 0.001(13)
C15 0.083(5) 0.084(6) 0.072(5) -0.028(4) -0.005(4) -0.002(4)
C16 0.107(18) 0.038(12) 0.043(11) 0.000(9) -0.031(11) 0.012(12)
C17 0.024(8) 0.053(11) 0.026(9) -0.002(8) 0.000(7) -0.003(8)
C18 0.11(2) 0.15(3) 0.051(14) -0.001(16) -0.062(15) 0.025(19)
C19 0.056(14) 0.073(16) 0.11(2) -0.065(15) -0.004(13) 0.006(12)
C20 0.024(12) 0.21(4) 0.18(3) -0.10(3) -0.020(16) -0.008(17)
C21 0.083(5) 0.084(6) 0.072(5) -0.028(4) -0.005(4) -0.002(4)
C22 0.083(5) 0.084(6) 0.072(5) -0.028(4) -0.005(4) -0.002(4)
C23 0.048(5) 0.090(7) 0.097(7) -0.027(6) -0.022(5) 0.020(5)
C24 0.048(5) 0.090(7) 0.097(7) -0.027(6) -0.022(5) 0.020(5)
C25 0.083(5) 0.084(6) 0.072(5) -0.028(4) -0.005(4) -0.002(4)
C26 0.29(5) 0.034(15) 0.10(2) 0.039(15) -0.04(3) -0.04(2)
C27 0.048(5) 0.090(7) 0.097(7) -0.027(6) -0.022(5) 0.020(5)
C28 0.048(5) 0.090(7) 0.097(7) -0.027(6) -0.022(5) 0.020(5)
C29 0.083(5) 0.084(6) 0.072(5) -0.028(4) -0.005(4) -0.002(4)
C30 0.034(12) 0.17(3) 0.056(14) -0.027(16) 0.019(10) -0.056(15)
C31 0.10(2) 0.10(2) 0.054(15) 0.025(14) -0.001(13) -0.049(17)
C32 0.048(5) 0.090(7) 0.097(7) -0.027(6) -0.022(5) 0.020(5)
C33 0.048(5) 0.090(7) 0.097(7) -0.027(6) -0.022(5) 0.020(5)
C34 0.048(5) 0.090(7) 0.097(7) -0.027(6) -0.022(5) 0.020(5)
C35 0.036(11) 0.072(15) 0.076(15) -0.024(12) -0.016(10) -0.023(11)
C36 0.071(16) 0.057(15) 0.090(19) 0.019(14) 0.007(14) 0.009(12)
C37 0.077(17) 0.073(17) 0.075(17) 0.026(14) -0.026(14) -0.012(14)
C38 0.044(12) 0.093(18) 0.044(12) 0.021(12) -0.013(9) -0.023(12)
C39 0.048(13) 0.062(15) 0.083(17) -0.036(14) -0.011(12) 0.024(11)
C40 0.056(15) 0.075(18) 0.11(2) 0.036(16) -0.042(15) -0.005(13)
C41 0.032(11) 0.15(3) 0.086(18) 0.017(17) 0.023(12) -0.025(14)
C42 0.048(13) 0.073(18) 0.11(2) 0.010(16) -0.025(13) -0.013(12)
C43 0.063(14) 0.067(15) 0.061(14) 0.018(12) 0.021(11) -0.008(12)
C44 0.019(6) 0.108(11) 0.077(9) -0.002(9) -0.008(6) 0.006(6)
C45 0.019(6) 0.108(11) 0.077(9) -0.002(9) -0.008(6) 0.006(6)
C46 0.019(6) 0.108(11) 0.077(9) -0.002(9) -0.008(6) 0.006(6)
C47 0.055(12) 0.109(19) 0.027(10) -0.037(11) 0.027(9) -0.012(12)
C48 0.14(3) 0.14(3) 0.08(2) 0.035(19) 0.038(19) -0.02(2)

loop_
_atom_type_symbol
_atom_type_description
_atom_type_scat_dispersion_real
_atom_type_scat_dispersion_imag
_atom_type_scat_source
C C 0.0033 0.0016 'International Tables Vol C Tables 4.2.6.8 and 6.1.1.4'
H H 0.0000 0.0000 'International Tables Vol C Tables 4.2.6.8 and 6.1.1.4'
N N 0.0061 0.0033 'International Tables Vol C Tables 4.2.6.8 and 6.1.1.4'
K K 0.2009 0.2494 'International Tables Vol C Tables 4.2.6.8 and 6.1.1.4'
O O 0.0106 0.0060 'International Tables Vol C Tables 4.2.6.8 and 6.1.1.4'
Si Si 0.0817 0.0704 'International Tables Vol C Tables 4.2.6.8 and 6.1.1.4'
Sn Sn -0.6537 1.4246 'International Tables Vol C Tables 4.2.6.8 and 6.1.1.4'

loop_
_geom_angle_atom_site_label_1
_geom_angle_atom_site_label_2
_geom_angle_atom_site_label_3
_geom_angle
N1 Sn1 Si1 108.4(4)
N1 Sn1 Si4 110.0(4)
Si1 Sn1 Si4 94.76(14)
Si2 Si1 Si5 106.5(3)
Si2 Si1 Si6 104.9(3)
Si5 Si1 Si6 103.9(3)
Si2 Si1 Sn1 106.5(2)
Si5 Si1 Sn1 131.1(2)
Si6 Si1 Sn1 101.2(2)
C1 Si2 C2 103.3(12)
C1 Si2 Si3 113.2(8)
C2 Si2 Si3 108.9(8)
C1 Si2 Si1 111.7(9)
C2 Si2 Si1 112.3(8)
Si3 Si2 Si1 107.4(3)
C4 Si3 C3 106.5(10)
C4 Si3 Si2 113.8(8)
C3 Si3 Si2 106.9(8)
C4 Si3 Si4 111.8(8)
C3 Si3 Si4 109.4(8)
Si2 Si3 Si4 108.2(3)
Si7 Si4 Si8 103.1(3)
Si7 Si4 Si3 108.3(3)
Si8 Si4 Si3 106.3(3)
Si7 Si4 Sn1 130.2(2)
Si8 Si4 Sn1 97.6(2)
Si3 Si4 Sn1 108.4(2)
C6 Si5 C7 104.1(11)
C6 Si5 C5 107.2(10)
C7 Si5 C5 107.8(12)
C6 Si5 Si1 114.6(8)
C7 Si5 Si1 113.3(8)
C5 Si5 Si1 109.4(6)
C9 Si6 C10 106.6(11)
C9 Si6 C8 104.3(11)
C10 Si6 C8 112.5(12)
C9 Si6 Si1 112.3(8)
C10 Si6 Si1 111.4(8)
C8 Si6 Si1 109.6(9)
C11 Si7 C13 104.6(11)
C11 Si7 C12 109.4(10)
C13 Si7 C12 106.4(11)
C11 Si7 Si4 114.2(7)
C13 Si7 Si4 114.6(8)
C12 Si7 Si4 107.3(7)
C15 Si8 C14 109.7(11)
C15 Si8 C16 107.9(9)
C14 Si8 C16 106.6(10)
C15 Si8 Si4 112.4(8)
C14 Si8 Si4 107.1(6)
C16 Si8 Si4 113.0(7)
N1 Si9 C18 115.6(11)
N1 Si9 C17 111.3(7)
C18 Si9 C17 106.3(11)
N1 Si9 C19 113.2(10)
C18 Si9 C19 103.7(12)
C17 Si9 C19 105.9(9)
N1 Si10 C21 113.6(10)
N1 Si10 C20 111.5(11)
C21 Si10 C20 110.7(14)
N1 Si10 C22 103.9(10)
C21 Si10 C22 110.1(11)
C20 Si10 C22 106.5(14)
Si10 N1 Si9 121.6(8)
Si10 N1 Sn1 109.1(7)
Si9 N1 Sn1 127.8(8)
O1 K1 O2 61.5(5)
O1 K1 O6 61.0(5)
O2 K1 O6 122.0(5)
O1 K1 O5 118.9(5)
O2 K1 O5 173.3(4)
O6 K1 O5 59.8(5)
O1 K1 O4 174.2(4)
O2 K1 O4 117.8(5)
O6 K1 O4 120.2(5)
O5 K1 O4 61.1(5)
O1 K1 O3 119.4(5)
O2 K1 O3 59.8(5)
O6 K1 O3 173.8(4)
O5 K1 O3 117.7(5)
O4 K1 O3 58.6(5)
O1 K1 C38 104.7(5)
O2 K1 C38 104.3(4)
O6 K1 C38 83.0(5)
O5 K1 C38 82.2(5)
O4 K1 C38 81.1(5)
O3 K1 C38 102.5(5)
O1 K1 C39 109.4(5)
O2 K1 C39 86.9(5)
O6 K1 C39 104.9(5)
O5 K1 C39 99.0(6)
O4 K1 C39 76.0(4)
O3 K1 C39 80.9(5)
C38 K1 C39 22.9(5)
O1 K1 C23 22.9(5)
O2 K1 C23 40.1(5)
O6 K1 C23 81.9(6)
O5 K1 C23 141.3(6)
O4 K1 C23 157.6(6)
O3 K1 C23 99.8(5)
C38 K1 C23 99.6(6)
C39 K1 C23 95.9(6)
C34 O1 C23 114.6(18)
C34 O1 K1 114.1(13)
C23 O1 K1 109.6(11)
C24 O2 C25 112.7(18)
C24 O2 K1 115.4(14)
C25 O2 K1 116.7(14)
C26 O3 C27 117(2)
C26 O3 K1 117.0(18)
C27 O3 K1 112.4(14)
C29 O4 C28 109.2(18)
C29 O4 K1 115.7(14)
C28 O4 K1 118.3(13)
C31 O5 C30 117.9(17)
C31 O5 K1 115.2(13)
C30 O5 K1 110.8(12)
C32 O6 C33 120.6(17)
C32 O6 K1 115.8(14)
C33 O6 K1 112.9(14)
C24 C23 O1 113(2)
C24 C23 K1 81.8(15)
O1 C23 K1 47.5(9)
O2 C24 C23 108(2)
O2 C25 C26 112(2)
O3 C26 C25 113(3)
C28 C27 O3 113.7(19)
C27 C28 O4 108(2)
O4 C29 C30 110(2)
C29 C30 O5 113.0(19)
C32 C31 O5 109(2)
C31 C32 O6 112(2)
C34 C33 O6 113.8(19)
O1 C34 C33 110(2)
C40 C35 C36 116(2)
C40 C35 C41 124(2)
C36 C35 C41 120(2)
C37 C36 C35 121(2)
C36 C37 C38 121(2)
C39 C38 C37 117(2)
C39 C38 K1 82.0(13)
C37 C38 K1 93.9(12)
C38 C39 C40 123(2)
C38 C39 K1 75.2(12)
C40 C39 K1 101.2(14)
C39 C40 C35 122(2)
C43 C42 C47 120.0
C43 C42 C48 118.6(16)
C47 C42 C48 121.3(16)
C44 C43 C42 120.0
C45 C44 C43 120.0
C46 C45 C44 120.0
C47 C46 C45 120.0
C46 C47 C42 120.0

loop_
_geom_bond_atom_site_label_1
_geom_bond_atom_site_label_2
_geom_bond_distance
Sn1 N1 2.138(12)
Sn1 Si1 2.693(5)
Sn1 Si4 2.702(4)
Si1 Si2 2.316(7)
Si1 Si5 2.339(7)
Si1 Si6 2.356(7)
Si2 C1 1.91(2)
Si2 C2 1.95(2)
Si2 Si3 2.295(8)
Si3 C4 1.92(2)
Si3 C3 1.93(2)
Si3 Si4 2.383(7)
Si4 Si7 2.308(7)
Si4 Si8 2.373(6)
Si5 C6 1.90(2)
Si5 C7 1.90(2)
Si5 C5 1.91(2)
Si6 C9 1.873(19)
Si6 C10 1.88(2)
Si6 C8 1.90(3)
Si7 C11 1.79(3)
Si7 C13 1.85(2)
Si7 C12 1.89(2)
Si8 C15 1.90(2)
Si8 C14 1.90(2)
Si8 C16 1.93(2)
Si9 N1 1.722(13)
Si9 C18 1.880(19)
Si9 C17 1.882(15)
Si9 C19 1.91(2)
Si10 N1 1.719(15)
Si10 C21 1.81(2)
Si10 C20 1.92(2)
Si10 C22 2.21(3)
K1 O1 2.759(13)
K1 O2 2.777(13)
K1 O6 2.779(14)
K1 O5 2.785(13)
K1 O4 2.813(12)
K1 O3 2.829(13)
K1 C38 3.36(2)
K1 C39 3.44(2)
K1 C23 3.53(3)
O1 C34 1.38(3)
O1 C23 1.46(3)
O2 C24 1.40(2)
O2 C25 1.41(3)
O3 C26 1.33(3)
O3 C27 1.43(3)
O4 C29 1.38(3)
O4 C28 1.41(3)
O5 C31 1.43(3)
O5 C30 1.54(3)
O6 C32 1.42(3)
O6 C33 1.45(3)
C23 C24 1.41(3)
C25 C26 1.50(4)
C27 C28 1.39(3)
C29 C30 1.39(3)
C31 C32 1.42(3)
C33 C34 1.42(3)
C35 C40 1.41(3)
C35 C36 1.46(3)
C35 C41 1.53(3)
C36 C37 1.36(3)
C37 C38 1.46(3)
C38 C39 1.35(3)
C39 C40 1.37(3)
C42 C43 1.3900
C42 C47 1.3900
C42 C48 1.46(3)
C43 C44 1.3900
C44 C45 1.3900
C45 C46 1.3900
C46 C47 1.3900

loop_
_geom_torsion_atom_site_label_1
_geom_torsion_atom_site_label_2
_geom_torsion_atom_site_label_3
_geom_torsion_atom_site_label_4
_geom_torsion
N1 Sn1 Si1 Si2 -140.5(5)
Si4 Sn1 Si1 Si2 -27.5(2)
N1 Sn1 Si1 Si5 -9.6(5)
Si4 Sn1 Si1 Si5 103.3(3)
N1 Sn1 Si1 Si6 110.2(5)
Si4 Sn1 Si1 Si6 -136.9(2)
Si5 Si1 Si2 C1 21.5(9)
Si6 Si1 Si2 C1 -88.2(9)
Sn1 Si1 Si2 C1 165.0(9)
Si5 Si1 Si2 C2 137.1(9)
Si6 Si1 Si2 C2 27.3(9)
Sn1 Si1 Si2 C2 -79.4(9)
Si5 Si1 Si2 Si3 -103.2(3)
Si6 Si1 Si2 Si3 147.1(3)
Sn1 Si1 Si2 Si3 40.3(3)
C1 Si2 Si3 C4 76.1(13)
C2 Si2 Si3 C4 -38.1(12)
Si1 Si2 Si3 C4 -160.0(9)
C1 Si2 Si3 C3 -41.2(13)
C2 Si2 Si3 C3 -155.4(11)
Si1 Si2 Si3 C3 82.7(8)
C1 Si2 Si3 Si4 -158.9(10)
C2 Si2 Si3 Si4 86.9(8)
Si1 Si2 Si3 Si4 -35.1(3)
C4 Si3 Si4 Si7 -73.1(8)
C3 Si3 Si4 Si7 44.7(9)
Si2 Si3 Si4 Si7 160.7(3)
C4 Si3 Si4 Si8 37.0(8)
C3 Si3 Si4 Si8 154.8(9)
Si2 Si3 Si4 Si8 -89.1(3)
C4 Si3 Si4 Sn1 141.1(8)
C3 Si3 Si4 Sn1 -101.1(9)
Si2 Si3 Si4 Sn1 14.9(3)
N1 Sn1 Si4 Si7 -16.7(5)
Si1 Sn1 Si4 Si7 -128.2(3)
N1 Sn1 Si4 Si8 -131.0(5)
Si1 Sn1 Si4 Si8 117.5(2)
N1 Sn1 Si4 Si3 119.0(5)
Si1 Sn1 Si4 Si3 7.5(2)
Si2 Si1 Si5 C6 49.2(9)
Si6 Si1 Si5 C6 159.6(9)
Sn1 Si1 Si5 C6 -81.6(9)
Si2 Si1 Si5 C7 -70.1(11)
Si6 Si1 Si5 C7 40.4(11)
Sn1 Si1 Si5 C7 159.1(11)
Si2 Si1 Si5 C5 169.6(8)
Si6 Si1 Si5 C5 -80.0(8)
Sn1 Si1 Si5 C5 38.8(8)
Si2 Si1 Si6 C9 -73.3(9)
Si5 Si1 Si6 C9 175.0(9)
Sn1 Si1 Si6 C9 37.3(9)
Si2 Si1 Si6 C10 46.1(9)
Si5 Si1 Si6 C10 -65.5(9)
Sn1 Si1 Si6 C10 156.8(9)
Si2 Si1 Si6 C8 171.3(9)
Si5 Si1 Si6 C8 59.6(9)
Sn1 Si1 Si6 C8 -78.0(9)
Si8 Si4 Si7 C11 -176.7(10)
Si3 Si4 Si7 C11 -64.3(10)
Sn1 Si4 Si7 C11 71.4(10)
Si8 Si4 Si7 C13 -56.0(10)
Si3 Si4 Si7 C13 56.3(9)
Sn1 Si4 Si7 C13 -167.9(9)
Si8 Si4 Si7 C12 61.8(8)
Si3 Si4 Si7 C12 174.2(8)
Sn1 Si4 Si7 C12 -50.1(8)
Si7 Si4 Si8 C15 46.0(9)
Si3 Si4 Si8 C15 -67.8(9)
Sn1 Si4 Si8 C15 -179.6(9)
Si7 Si4 Si8 C14 -74.5(8)
Si3 Si4 Si8 C14 171.6(8)
Sn1 Si4 Si8 C14 59.9(8)
Si7 Si4 Si8 C16 168.4(8)
Si3 Si4 Si8 C16 54.6(8)
Sn1 Si4 Si8 C16 -57.2(8)
C21 Si10 N1 Si9 -142.7(13)
C20 Si10 N1 Si9 -17(2)
C22 Si10 N1 Si9 97.6(13)
C21 Si10 N1 Sn1 49.9(14)
C20 Si10 N1 Sn1 175.8(15)
C22 Si10 N1 Sn1 -69.8(10)
C18 Si9 N1 Si10 59.7(17)
C17 Si9 N1 Si10 -178.9(11)
C19 Si9 N1 Si10 -59.7(15)
C18 Si9 N1 Sn1 -135.4(14)
C17 Si9 N1 Sn1 -14.0(15)
C19 Si9 N1 Sn1 105.2(12)
Si1 Sn1 N1 Si10 -132.4(8)
Si4 Sn1 N1 Si10 125.2(8)
Si1 Sn1 N1 Si9 61.2(12)
Si4 Sn1 N1 Si9 -41.2(13)
O2 K1 O1 C34 -148.7(14)
O6 K1 O1 C34 23.1(13)
O5 K1 O1 C34 39.0(15)
O4 K1 O1 C34 127(5)
O3 K1 O1 C34 -164.0(13)
C38 K1 O1 C34 -50.2(14)
C39 K1 O1 C34 -73.6(15)
C23 K1 O1 C34 -130(2)
O2 K1 O1 C23 -18.7(12)
O6 K1 O1 C23 153.1(14)
O5 K1 O1 C23 169.0(12)
O4 K1 O1 C23 -102(5)
O3 K1 O1 C23 -33.9(14)
C38 K1 O1 C23 79.9(13)
C39 K1 O1 C23 56.4(14)
O1 K1 O2 C24 -12.9(13)
O6 K1 O2 C24 -21.4(15)
O5 K1 O2 C24 82(5)
O4 K1 O2 C24 160.6(13)
O3 K1 O2 C24 151.7(14)
C38 K1 O2 C24 -112.0(14)
C39 K1 O2 C24 -126.9(14)
C23 K1 O2 C24 -24.0(13)
O1 K1 O2 C25 -148.7(14)
O6 K1 O2 C25 -157.2(13)
O5 K1 O2 C25 -54(5)
O4 K1 O2 C25 24.8(14)
O3 K1 O2 C25 15.9(13)
C38 K1 O2 C25 112.2(14)
C39 K1 O2 C25 97.2(14)
C23 K1 O2 C25 -159.8(16)
O1 K1 O3 C26 29.3(19)
O2 K1 O3 C26 13.8(18)
O6 K1 O3 C26 122(5)
O5 K1 O3 C26 -173.4(18)
O4 K1 O3 C26 -157.0(19)
C38 K1 O3 C26 -85.7(19)
C39 K1 O3 C26 -77.9(19)
C23 K1 O3 C26 16.5(19)
O1 K1 O3 C27 169.0(13)
O2 K1 O3 C27 153.5(14)
O6 K1 O3 C27 -99(5)
O5 K1 O3 C27 -33.7(14)
O4 K1 O3 C27 -17.3(12)
C38 K1 O3 C27 54.0(14)
C39 K1 O3 C27 61.8(13)
C23 K1 O3 C27 156.2(13)
O1 K1 O4 C29 -75(5)
O2 K1 O4 C29 -155.5(14)
O6 K1 O4 C29 26.5(15)
O5 K1 O4 C29 17.0(14)
O3 K1 O4 C29 -146.5(15)
C38 K1 O4 C29 103.0(15)
C39 K1 O4 C29 125.7(15)
C23 K1 O4 C29 -163.4(16)
O1 K1 O4 C28 58(5)
O2 K1 O4 C28 -23.1(15)
O6 K1 O4 C28 158.9(13)
O5 K1 O4 C28 149.4(15)
O3 K1 O4 C28 -14.1(13)
C38 K1 O4 C28 -124.7(14)
C39 K1 O4 C28 -101.9(15)
C23 K1 O4 C28 -31(2)
O1 K1 O5 C31 -35.9(15)
O2 K1 O5 C31 -127(4)
O6 K1 O5 C31 -19.8(13)
O4 K1 O5 C31 150.7(14)
O3 K1 O5 C31 166.7(13)
C38 K1 O5 C31 66.7(14)
C39 K1 O5 C31 82.2(14)
C23 K1 O5 C31 -29.0(16)
O1 K1 O5 C30 -173.0(12)
O2 K1 O5 C30 96(4)
O6 K1 O5 C30 -156.9(13)
O4 K1 O5 C30 13.6(12)
O3 K1 O5 C30 29.5(13)
C38 K1 O5 C30 -70.5(12)
C39 K1 O5 C30 -54.9(13)
C23 K1 O5 C30 -166.2(12)
O1 K1 O6 C32 152.4(14)
O2 K1 O6 C32 160.9(13)
O5 K1 O6 C32 -11.5(13)
O4 K1 O6 C32 -21.1(15)
O3 K1 O6 C32 57(5)
C38 K1 O6 C32 -96.5(14)
C39 K1 O6 C32 -103.4(14)
C23 K1 O6 C32 162.7(14)
O1 K1 O6 C33 7.6(12)
O2 K1 O6 C33 16.1(14)
O5 K1 O6 C33 -156.3(14)
O4 K1 O6 C33 -165.9(12)
O3 K1 O6 C33 -88(5)
C38 K1 O6 C33 118.7(14)
C39 K1 O6 C33 111.8(13)
C23 K1 O6 C33 17.9(13)
C34 O1 C23 C24 -177.6(18)
K1 O1 C23 C24 53(2)
C34 O1 C23 K1 129.8(17)
O1 K1 C23 C24 -132(2)
O2 K1 C23 C24 21.6(12)
O6 K1 C23 C24 -156.1(14)
O5 K1 C23 C24 -148.0(12)
O4 K1 C23 C24 33(2)
O3 K1 C23 C24 17.9(14)
C38 K1 C23 C24 122.5(14)
C39 K1 C23 C24 99.7(14)
O2 K1 C23 O1 154.1(16)
O6 K1 C23 O1 -23.6(12)
O5 K1 C23 O1 -15.5(17)
O4 K1 C23 O1 165.0(11)
O3 K1 C23 O1 150.4(12)
C38 K1 C23 O1 -105.0(13)
C39 K1 C23 O1 -127.8(13)
C25 O2 C24 C23 -179(2)
K1 O2 C24 C23 44(2)
O1 C23 C24 O2 -66(2)
K1 C23 C24 O2 -29.8(16)
C24 O2 C25 C26 -179(2)
K1 O2 C25 C26 -42(3)
C27 O3 C26 C25 -178(2)
K1 O3 C26 C25 -40(3)
O2 C25 C26 O3 55(3)
C26 O3 C27 C28 -170(2)
K1 O3 C27 C28 51(2)
O3 C27 C28 O4 -63(3)
C29 O4 C28 C27 179.1(18)
K1 O4 C28 C27 44(2)
C28 O4 C29 C30 175.3(18)
K1 O4 C29 C30 -48(2)
O4 C29 C30 O5 64(2)
C31 O5 C30 C29 178(2)
K1 O5 C30 C29 -46(2)
C30 O5 C31 C32 -176.7(18)
K1 O5 C31 C32 49(2)
O5 C31 C32 O6 -61(3)
C33 O6 C32 C31 -175(2)
K1 O6 C32 C31 43(3)
C32 O6 C33 C34 179(2)
K1 O6 C33 C34 -38(2)
C23 O1 C34 C33 -179.9(17)
K1 O1 C34 C33 -52(2)
O6 C33 C34 O1 62(3)
C40 C35 C36 C37 0(3)
C41 C35 C36 C37 179(2)
C35 C36 C37 C38 1(4)
C36 C37 C38 C39 -3(3)
C36 C37 C38 K1 -86(2)
O1 K1 C38 C39 -105.1(15)
O2 K1 C38 C39 -41.4(15)
O6 K1 C38 C39 -162.7(15)
O5 K1 C38 C39 137.0(15)
O4 K1 C38 C39 75.1(15)
O3 K1 C38 C39 20.2(15)
C23 K1 C38 C39 -82.2(15)
O1 K1 C38 C37 12.1(14)
O2 K1 C38 C37 75.8(14)
O6 K1 C38 C37 -45.5(13)
O5 K1 C38 C37 -105.8(14)
O4 K1 C38 C37 -167.7(14)
O3 K1 C38 C37 137.4(13)
C39 K1 C38 C37 117(2)
C23 K1 C38 C37 35.0(14)
C37 C38 C39 C40 4(3)
K1 C38 C39 C40 94(2)
C37 C38 C39 K1 -90.2(17)
O1 K1 C39 C38 81.9(16)
O2 K1 C39 C38 140.1(15)
O6 K1 C39 C38 17.8(16)
O5 K1 C39 C38 -43.2(15)
O4 K1 C39 C38 -100.3(15)
O3 K1 C39 C38 -160.0(15)
C23 K1 C39 C38 100.9(15)
O1 K1 C39 C40 -39.4(17)
O2 K1 C39 C40 18.8(16)
O6 K1 C39 C40 -103.4(16)
O5 K1 C39 C40 -164.5(16)
O4 K1 C39 C40 138.5(16)
O3 K1 C39 C40 78.7(16)
C38 K1 C39 C40 -121(2)
C23 K1 C39 C40 -20.3(16)
C38 C39 C40 C35 -3(4)
K1 C39 C40 C35 77(2)
C36 C35 C40 C39 1(3)
C41 C35 C40 C39 -178(2)
C47 C42 C43 C44 0.0
C48 C42 C43 C44 179.1(18)
C42 C43 C44 C45 0.0
C43 C44 C45 C46 0.0
C44 C45 C46 C47 0.0
C45 C46 C47 C42 0.0
C43 C42 C47 C46 0.0
C48 C42 C47 C46 -179.1(19)
